data_7019409
loop_
_publ_author_name
'Tao, Ping'
'Tang, Xiao-Yan'
'Li, Bai-Xiang'
'Liu, Jing-Yu'
'Li, Yue-Sheng'

_publ_section_title
;
 Synthesis and characterization of novel titanium complexes bearing
 [ONX]-type \b-enaminoketonato ligands and their application to ethylene
 (co)polymerization.
;
_journal_issue 24
_journal_name_full 'Dalton transactions (Cambridge, England : 2003)'
_journal_page_first 7390
_journal_page_last 7398
_journal_paper_doi 10.1039/c2dt30326d
_journal_volume 41
_journal_year 2012
_chemical_formula_sum 'C17 H13 Cl3 F3 N O2 Ti'
_chemical_formula_weight 474.53
_chemical_name_systematic
;
?
;
_space_group_IT_number 14
_symmetry_cell_setting monoclinic
_symmetry_space_group_name_Hall '-P 2yn'
_symmetry_space_group_name_H-M 'P 1 21/n 1'
_atom_sites_solution_hydrogens geom
_atom_sites_solution_primary direct
_atom_sites_solution_secondary difmap
_audit_creation_method SHELXL-97
_cell_angle_alpha 90.00
_cell_angle_beta 99.7500(10)
_cell_angle_gamma 90.00
_cell_formula_units_Z 4
_cell_length_a 13.9210(10)
_cell_length_b 8.7218(6)
_cell_length_c 16.0158(12)
_cell_measurement_temperature 185(2)
_cell_volume 1916.5(2)
_computing_structure_refinement 'SHELXL-97 (Sheldrick, 1997)'
_computing_structure_solution 'SHELXS-97 (Sheldrick, 1990)'
_diffrn_ambient_temperature 185(2)
_diffrn_measured_fraction_theta_full 0.998
_diffrn_measured_fraction_theta_max 0.998
_diffrn_radiation_monochromator graphite
_diffrn_radiation_source 'fine-focus sealed tube'
_diffrn_radiation_type MoK\a
_diffrn_radiation_wavelength 0.71073
_diffrn_reflns_av_R_equivalents 0.0189
_diffrn_reflns_av_sigmaI/netI 0.0200
_diffrn_reflns_limit_h_max 17
_diffrn_reflns_limit_h_min -15
_diffrn_reflns_limit_k_max 8
_diffrn_reflns_limit_k_min -10
_diffrn_reflns_limit_l_max 19
_diffrn_reflns_limit_l_min -19
_diffrn_reflns_number 11844
_diffrn_reflns_theta_full 26.03
_diffrn_reflns_theta_max 26.03
_diffrn_reflns_theta_min 1.79
_exptl_absorpt_coefficient_mu 0.905
_exptl_absorpt_correction_T_max 0.9311
_exptl_absorpt_correction_T_min 0.7729
_exptl_absorpt_correction_type multi-scan
_exptl_crystal_colour black
_exptl_crystal_density_diffrn 1.645
_exptl_crystal_density_method 'not measured'
_exptl_crystal_description block
_exptl_crystal_F_000 952
_exptl_crystal_size_max 0.30
_exptl_crystal_size_mid 0.22
_exptl_crystal_size_min 0.08
_refine_diff_density_max 0.359
_refine_diff_density_min -0.202
_refine_diff_density_rms 0.054
_refine_ls_extinction_method none
_refine_ls_goodness_of_fit_ref 1.039
_refine_ls_hydrogen_treatment constr
_refine_ls_matrix_type full
_refine_ls_number_parameters 245
_refine_ls_number_reflns 3775
_refine_ls_number_restraints 0
_refine_ls_restrained_S_all 1.039
_refine_ls_R_factor_all 0.0379
_refine_ls_R_factor_gt 0.0311
_refine_ls_shift/su_max 0.001
_refine_ls_shift/su_mean 0.000
_refine_ls_structure_factor_coef Fsqd
_refine_ls_weighting_details 'calc w=1/[\s^2^(Fo^2^)+(0.0455P)^2^+0.7344P] where P=(Fo^2^+2Fc^2^)/3'
_refine_ls_weighting_scheme calc
_refine_ls_wR_factor_gt 0.0791
_refine_ls_wR_factor_ref 0.0837
_reflns_number_gt 3244
_reflns_number_total 3775
_reflns_threshold_expression >2sigma(I)
_cod_data_source_file c2dt30326d.txt
_cod_data_source_block 2a
_cod_depositor_comments
;
The following automatic conversions were performed:

'_symmetry_cell_setting' value 'Monoclinic' changed to 'monoclinic'
according to /home/saulius/struct/CIF-dictionaries/cif_core.dic
dictionary named 'cif_core.dic' version 2.4.1 from 2010-06-29.

Automatic conversion script
Id: cif_fix_values 1891 2012-01-12 08:04:46Z andrius 
;
_cod_original_sg_symbol_H-M P2(1)/n
_cod_database_code 7019409

loop_
_symmetry_equiv_pos_as_xyz
'x, y, z'
'-x+1/2, y+1/2, -z+1/2'
'-x, -y, -z'
'x-1/2, -y-1/2, z-1/2'

loop_
_atom_site_label
_atom_site_type_symbol
_atom_site_fract_x
_atom_site_fract_y
_atom_site_fract_z
_atom_site_U_iso_or_equiv
_atom_site_adp_type
_atom_site_occupancy
_atom_site_symmetry_multiplicity
_atom_site_calc_flag
_atom_site_refinement_flags
Ti1 Ti 0.48688(2) 0.18891(4) 0.28249(2) 0.02710(11) Uani 1 1 d .
Cl3 Cl 0.39756(4) 0.40953(7) 0.26486(3) 0.04527(16) Uani 1 1 d .
Cl2 Cl 0.35548(4) 0.03531(8) 0.25468(4) 0.05129(17) Uani 1 1 d .
Cl1 Cl 0.58847(4) -0.01419(6) 0.32918(3) 0.04064(14) Uani 1 1 d .
O1 O 0.52753(9) 0.21243(15) 0.17912(8) 0.0293(3) Uani 1 1 d .
O2 O 0.47867(9) 0.22273(17) 0.41362(8) 0.0343(3) Uani 1 1 d .
F1 F 0.79962(10) 0.53567(17) 0.33730(9) 0.0544(4) Uani 1 1 d .
F2 F 0.69578(12) 0.68853(15) 0.26744(9) 0.0580(4) Uani 1 1 d .
C2 C 0.62298(14) 0.4340(2) 0.19482(12) 0.0303(4) Uani 1 1 d .
H2 H 0.6459 0.5189 0.1666 0.036 Uiso 1 1 calc R
F3 F 0.67967(12) 0.62283(17) 0.39267(9) 0.0592(4) Uani 1 1 d .
N1 N 0.60906(11) 0.33121(19) 0.33185(9) 0.0282(3) Uani 1 1 d .
C1 C 0.57431(13) 0.3213(2) 0.14509(12) 0.0282(4) Uani 1 1 d .
C3 C 0.64209(14) 0.4353(2) 0.28405(12) 0.0307(4) Uani 1 1 d .
C6 C 0.56734(15) 0.2581(2) 0.46466(12) 0.0343(4) Uani 1 1 d .
C12 C 0.51225(17) 0.2056(3) 0.00479(13) 0.0416(5) Uani 1 1 d .
H12 H 0.4708 0.1419 0.0312 0.050 Uiso 1 1 calc R
C4 C 0.70497(18) 0.5712(3) 0.32144(14) 0.0430(5) Uani 1 1 d .
C11 C 0.57339(14) 0.3102(2) 0.05330(12) 0.0299(4) Uani 1 1 d .
C14 C 0.57048(18) 0.2850(3) -0.12076(14) 0.0471(6) Uani 1 1 d .
H14 H 0.5690 0.2774 -0.1801 0.056 Uiso 1 1 calc R
C16 C 0.63423(15) 0.4011(3) 0.01292(13) 0.0377(5) Uani 1 1 d .
H16 H 0.6772 0.4723 0.0449 0.045 Uiso 1 1 calc R
C5 C 0.63914(15) 0.3124(2) 0.42079(12) 0.0349(5) Uani 1 1 d .
C10 C 0.73339(17) 0.3264(3) 0.46503(14) 0.0519(6) Uani 1 1 d .
H10 H 0.7851 0.3526 0.4359 0.062 Uiso 1 1 calc R
C15 C 0.63211(18) 0.3880(3) -0.07331(14) 0.0460(6) Uani 1 1 d .
H15 H 0.6736 0.4506 -0.1002 0.055 Uiso 1 1 calc R
C13 C 0.51114(19) 0.1933(3) -0.08148(14) 0.0509(6) Uani 1 1 d .
H13 H 0.4692 0.1212 -0.1138 0.061 Uiso 1 1 calc R
C9 C 0.75189(19) 0.3020(4) 0.55163(15) 0.0654(8) Uani 1 1 d .
H9 H 0.8163 0.3142 0.5818 0.078 Uiso 1 1 calc R
C8 C 0.67815(19) 0.2600(4) 0.59477(15) 0.0600(7) Uani 1 1 d .
H8 H 0.6913 0.2486 0.6546 0.072 Uiso 1 1 calc R
C17 C 0.39033(16) 0.2456(4) 0.44939(16) 0.0545(7) Uani 1 1 d .
H17A H 0.3858 0.1662 0.4918 0.082 Uiso 1 1 calc R
H17B H 0.3334 0.2394 0.4042 0.082 Uiso 1 1 calc R
H17C H 0.3923 0.3468 0.4762 0.082 Uiso 1 1 calc R
C7 C 0.58495(18) 0.2346(3) 0.55078(14) 0.0476(6) Uani 1 1 d .
H7 H 0.5343 0.2017 0.5795 0.057 Uiso 1 1 calc R

loop_
_atom_site_aniso_label
_atom_site_aniso_U_11
_atom_site_aniso_U_22
_atom_site_aniso_U_33
_atom_site_aniso_U_23
_atom_site_aniso_U_13
_atom_site_aniso_U_12
Ti1 0.02402(18) 0.0340(2) 0.02369(18) 0.00510(14) 0.00509(13) -0.00174(13)
Cl3 0.0393(3) 0.0533(4) 0.0457(3) 0.0154(3) 0.0142(2) 0.0177(2)
Cl2 0.0393(3) 0.0663(4) 0.0461(3) 0.0083(3) 0.0010(2) -0.0232(3)
Cl1 0.0463(3) 0.0368(3) 0.0414(3) 0.0115(2) 0.0146(2) 0.0089(2)
O1 0.0295(7) 0.0342(8) 0.0246(6) 0.0037(5) 0.0056(5) -0.0025(6)
O2 0.0289(7) 0.0492(9) 0.0269(7) 0.0021(6) 0.0110(5) -0.0028(6)
F1 0.0446(8) 0.0656(9) 0.0557(8) -0.0127(7) 0.0163(6) -0.0261(7)
F2 0.0917(11) 0.0325(7) 0.0569(9) -0.0049(6) 0.0327(8) -0.0178(7)
C2 0.0369(10) 0.0271(10) 0.0293(10) 0.0064(8) 0.0123(8) -0.0006(8)
F3 0.0857(11) 0.0522(9) 0.0479(8) -0.0211(7) 0.0351(8) -0.0195(8)
N1 0.0277(8) 0.0353(9) 0.0224(8) 0.0007(6) 0.0066(6) -0.0019(7)
C1 0.0262(9) 0.0319(10) 0.0274(9) 0.0085(8) 0.0071(7) 0.0069(8)
C3 0.0315(10) 0.0319(10) 0.0314(10) -0.0018(8) 0.0131(8) -0.0004(8)
C6 0.0369(11) 0.0392(11) 0.0268(10) -0.0010(8) 0.0060(8) -0.0049(9)
C12 0.0500(13) 0.0453(13) 0.0302(11) 0.0041(9) 0.0083(9) -0.0063(10)
C4 0.0564(14) 0.0403(13) 0.0377(12) -0.0088(10) 0.0233(10) -0.0128(10)
C11 0.0303(10) 0.0340(11) 0.0258(9) 0.0061(8) 0.0059(7) 0.0085(8)
C14 0.0656(15) 0.0528(14) 0.0240(10) 0.0056(10) 0.0111(10) 0.0099(12)
C16 0.0378(11) 0.0469(13) 0.0293(10) 0.0077(9) 0.0082(8) -0.0007(9)
C5 0.0373(11) 0.0431(12) 0.0244(10) 0.0010(8) 0.0058(8) -0.0085(9)
C10 0.0415(12) 0.0803(19) 0.0326(11) 0.0048(12) 0.0027(9) -0.0216(12)
C15 0.0544(14) 0.0553(15) 0.0314(11) 0.0122(10) 0.0156(10) 0.0028(11)
C13 0.0681(16) 0.0527(15) 0.0308(11) -0.0026(10) 0.0055(11) -0.0080(12)
C9 0.0515(15) 0.107(2) 0.0320(12) 0.0070(14) -0.0076(11) -0.0311(15)
C8 0.0665(16) 0.087(2) 0.0241(11) 0.0058(12) -0.0006(11) -0.0254(15)
C17 0.0380(12) 0.088(2) 0.0432(13) 0.0028(13) 0.0234(10) 0.0022(13)
C7 0.0549(14) 0.0616(16) 0.0282(11) 0.0028(10) 0.0127(10) -0.0156(12)

loop_
_atom_type_symbol
_atom_type_description
_atom_type_scat_dispersion_real
_atom_type_scat_dispersion_imag
_atom_type_scat_source
C C 0.0033 0.0016 'International Tables Vol C Tables 4.2.6.8 and 6.1.1.4'
H H 0.0000 0.0000 'International Tables Vol C Tables 4.2.6.8 and 6.1.1.4'
N N 0.0061 0.0033 'International Tables Vol C Tables 4.2.6.8 and 6.1.1.4'
O O 0.0106 0.0060 'International Tables Vol C Tables 4.2.6.8 and 6.1.1.4'
F F 0.0171 0.0103 'International Tables Vol C Tables 4.2.6.8 and 6.1.1.4'
Cl Cl 0.1484 0.1585 'International Tables Vol C Tables 4.2.6.8 and 6.1.1.4'
Ti Ti 0.2776 0.4457 'International Tables Vol C Tables 4.2.6.8 and 6.1.1.4'

loop_
_geom_angle_atom_site_label_1
_geom_angle_atom_site_label_2
_geom_angle_atom_site_label_3
_geom_angle
O1 Ti1 O2 159.59(6)
O1 Ti1 N1 85.53(6)
O2 Ti1 N1 74.32(5)
O1 Ti1 Cl2 104.51(5)
O2 Ti1 Cl2 95.71(4)
N1 Ti1 Cl2 169.91(4)
O1 Ti1 Cl3 92.22(4)
O2 Ti1 Cl3 83.50(4)
N1 Ti1 Cl3 86.51(5)
Cl2 Ti1 Cl3 94.01(3)
O1 Ti1 Cl1 96.40(4)
O2 Ti1 Cl1 85.39(4)
N1 Ti1 Cl1 85.45(5)
Cl2 Ti1 Cl1 92.30(3)
Cl3 Ti1 Cl1 167.71(3)
C1 O1 Ti1 134.15(13)
C6 O2 C17 117.52(16)
C6 O2 Ti1 114.58(11)
C17 O2 Ti1 126.39(13)
C1 C2 C3 125.84(18)
C1 C2 H2 117.1
C3 C2 H2 117.1
C3 N1 C5 125.95(17)
C3 N1 Ti1 121.11(13)
C5 N1 Ti1 112.48(12)
O1 C1 C2 120.39(17)
O1 C1 C11 116.35(17)
C2 C1 C11 123.23(17)
N1 C3 C2 123.95(18)
N1 C3 C4 122.49(17)
C2 C3 C4 113.55(17)
C7 C6 O2 123.01(18)
C7 C6 C5 122.24(19)
O2 C6 C5 114.68(17)
C13 C12 C11 120.7(2)
C13 C12 H12 119.6
C11 C12 H12 119.6
F3 C4 F2 106.68(19)
F3 C4 F1 108.18(19)
F2 C4 F1 106.56(18)
F3 C4 C3 112.36(17)
F2 C4 C3 110.76(18)
F1 C4 C3 111.99(18)
C12 C11 C16 118.39(18)
C12 C11 C1 120.13(18)
C16 C11 C1 121.47(18)
C15 C14 C13 119.5(2)
C15 C14 H14 120.2
C13 C14 H14 120.2
C15 C16 C11 120.3(2)
C15 C16 H16 119.9
C11 C16 H16 119.9
C10 C5 C6 117.91(19)
C10 C5 N1 126.38(19)
C6 C5 N1 115.30(17)
C9 C10 C5 119.9(2)
C9 C10 H10 120.1
C5 C10 H10 120.1
C14 C15 C16 120.8(2)
C14 C15 H15 119.6
C16 C15 H15 119.6
C14 C13 C12 120.4(2)
C14 C13 H13 119.8
C12 C13 H13 119.8
C8 C9 C10 121.0(2)
C8 C9 H9 119.5
C10 C9 H9 119.5
C9 C8 C7 120.0(2)
C9 C8 H8 120.0
C7 C8 H8 120.0
O2 C17 H17A 109.5
O2 C17 H17B 109.5
H17A C17 H17B 109.5
O2 C17 H17C 109.5
H17A C17 H17C 109.5
H17B C17 H17C 109.5
C6 C7 C8 118.6(2)
C6 C7 H7 120.7
C8 C7 H7 120.7

loop_
_geom_bond_atom_site_label_1
_geom_bond_atom_site_label_2
_geom_bond_distance
Ti1 O1 1.8494(13)
Ti1 O2 2.1430(13)
Ti1 N1 2.1455(16)
Ti1 Cl2 2.2501(6)
Ti1 Cl3 2.2824(6)
Ti1 Cl1 2.3106(6)
O1 C1 1.320(2)
O2 C6 1.395(2)
O2 C17 1.456(2)
F1 C4 1.335(3)
F2 C4 1.332(3)
C2 C1 1.370(3)
C2 C3 1.409(3)
C2 H2 0.9500
F3 C4 1.328(2)
N1 C3 1.319(2)
N1 C5 1.425(2)
C1 C11 1.471(3)
C3 C4 1.534(3)
C6 C7 1.375(3)
C6 C5 1.398(3)
C12 C13 1.383(3)
C12 C11 1.392(3)
C12 H12 0.9500
C11 C16 1.396(3)
C14 C15 1.378(4)
C14 C13 1.376(3)
C14 H14 0.9500
C16 C15 1.381(3)
C16 H16 0.9500
C5 C10 1.387(3)
C10 C9 1.384(3)
C10 H10 0.9500
C15 H15 0.9500
C13 H13 0.9500
C9 C8 1.380(3)
C9 H9 0.9500
C8 C7 1.385(3)
C8 H8 0.9500
C17 H17A 0.9800
C17 H17B 0.9800
C17 H17C 0.9800
C7 H7 0.9500
